data_4066041
loop_
_publ_author_name
'Hegele, Peter'
'Santhamma, Bindu'
'Schnakenburg, Gregor'
'Fr\"ohlich, Roland'
'Kataeva, Olga'
'Nieger, Martin'
'Kotsis, Konstantinos'
'Neese, Frank'
'D\"otz, Karl Heinz'

_publ_section_title
;
 Hydroquinoid Chromium Complexes Bearing an Acyclic Conjugated Bridge:
 Chromium-Templated Synthesis, Molecular Structure, and Haptotropic Metal
 Migration
;
_journal_issue 23
_journal_name_full Organometallics
_journal_page_first 6172
_journal_paper_doi 10.1021/om100257x
_journal_volume 29
_journal_year 2010
_chemical_formula_sum 'C32 H38 Cr O5 Si'
_chemical_formula_weight 582.71
_chemical_name_systematic
; 
 ? 
;
_space_group_IT_number 13
_symmetry_cell_setting monoclinic
_symmetry_space_group_name_Hall '-P 2yc'
_symmetry_space_group_name_H-M 'P 1 2/c 1'
_atom_sites_solution_hydrogens geom
_atom_sites_solution_primary direct
_atom_sites_solution_secondary difmap
_audit_creation_method SHELXL-97
_cell_angle_alpha 90.00
_cell_angle_beta 104.62(1)
_cell_angle_gamma 90.00
_cell_formula_units_Z 4
_cell_length_a 14.898(1)
_cell_length_b 12.022(1)
_cell_length_c 17.710(1)
_cell_measurement_reflns_used 7538
_cell_measurement_temperature 223(2)
_cell_measurement_theta_max 30.51
_cell_measurement_theta_min 0.41
_cell_volume 3069.2(4)
_computing_cell_refinement 'Collect (Nonius B.V., 1998)'
_computing_data_collection 'Collect (Nonius B.V., 1998)'
_computing_data_reduction 'Denzo-SMN (Otwinowski & Minor, 1997)'
_computing_molecular_graphics 'XP (BrukerAXS, 2000)'
_computing_publication_material 'SHELXL-97 (Sheldrick, 1997)'
_computing_structure_refinement 'SHELXL-97 (Sheldrick, 1997)'
_computing_structure_solution 'SHELXS-97 (Sheldrick, 1990)'
_diffrn_ambient_temperature 223(2)
_diffrn_measured_fraction_theta_full 0.992
_diffrn_measured_fraction_theta_max 0.992
_diffrn_measurement_device_type 'Nonius KappaCCD'
_diffrn_measurement_method '\w and \f scans'
_diffrn_radiation_monochromator graphite
_diffrn_radiation_source 'rotating anode Nonius FR591'
_diffrn_radiation_type MoK\a
_diffrn_radiation_wavelength 0.71073
_diffrn_reflns_av_R_equivalents 0.0575
_diffrn_reflns_av_sigmaI/netI 0.0832
_diffrn_reflns_limit_h_max 21
_diffrn_reflns_limit_h_min -19
_diffrn_reflns_limit_k_max 15
_diffrn_reflns_limit_k_min -17
_diffrn_reflns_limit_l_max 19
_diffrn_reflns_limit_l_min -25
_diffrn_reflns_number 22032
_diffrn_reflns_theta_full 30.49
_diffrn_reflns_theta_max 30.49
_diffrn_reflns_theta_min 1.69
_exptl_absorpt_coefficient_mu 0.449
_exptl_absorpt_correction_T_max 0.9565
_exptl_absorpt_correction_T_min 0.8409
_exptl_absorpt_correction_type multi-scan
_exptl_absorpt_process_details 'SORTAV (Blessing, 1995 & 1997)'
_exptl_crystal_colour red
_exptl_crystal_density_diffrn 1.261
_exptl_crystal_density_method 'not measured'
_exptl_crystal_description plate
_exptl_crystal_F_000 1232
_exptl_crystal_size_max 0.40
_exptl_crystal_size_mid 0.30
_exptl_crystal_size_min 0.10
_refine_diff_density_max 0.434
_refine_diff_density_min -0.385
_refine_diff_density_rms 0.057
_refine_ls_extinction_method none
_refine_ls_goodness_of_fit_ref 1.017
_refine_ls_hydrogen_treatment constr
_refine_ls_matrix_type full
_refine_ls_number_parameters 360
_refine_ls_number_reflns 9300
_refine_ls_number_restraints 0
_refine_ls_restrained_S_all 1.017
_refine_ls_R_factor_all 0.1180
_refine_ls_R_factor_gt 0.0515
_refine_ls_shift/su_max 0.001
_refine_ls_shift/su_mean 0.000
_refine_ls_structure_factor_coef Fsqd
_refine_ls_weighting_details 'calc w=1/[\s^2^(Fo^2^)+(0.0593P)^2^+0.0000P] where P=(Fo^2^+2Fc^2^)/3'
_refine_ls_weighting_scheme calc
_refine_ls_wR_factor_gt 0.1118
_refine_ls_wR_factor_ref 0.1328
_reflns_number_gt 5137
_reflns_number_total 9300
_reflns_threshold_expression >2sigma(I)
_cod_data_source_file om100257x_si_002.cif
_cod_data_source_block fro3949
_cod_original_sg_symbol_H-M P2/c
_cod_database_code 4066041

loop_
_symmetry_equiv_pos_as_xyz
'x, y, z'
'-x, y, -z+1/2'
'-x, -y, -z'
'x, -y, z-1/2'

loop_
_atom_site_label
_atom_site_type_symbol
_atom_site_fract_x
_atom_site_fract_y
_atom_site_fract_z
_atom_site_U_iso_or_equiv
_atom_site_adp_type
_atom_site_occupancy
_atom_site_symmetry_multiplicity
_atom_site_calc_flag
_atom_site_refinement_flags
Cr Cr 0.252484(18) 0.74555(3) 0.408892(17) 0.03123(10) Uani 1 1 d .
C1 C 0.25075(11) 0.64750(15) 0.51650(10) 0.0288(4) Uani 1 1 d .
C2 C 0.15772(11) 0.66830(16) 0.47505(11) 0.0323(4) Uani 1 1 d .
C3 C 0.12958(12) 0.77985(17) 0.45532(11) 0.0330(4) Uani 1 1 d .
C4 C 0.19227(12) 0.86772(16) 0.47954(10) 0.0323(4) Uani 1 1 d .
C5 C 0.28448(12) 0.84765(16) 0.52228(10) 0.0316(4) Uani 1 1 d .
C6 C 0.34920(13) 0.93580(17) 0.55079(12) 0.0400(5) Uani 1 1 d .
H6 H 0.3299 1.0101 0.5416 0.048 Uiso 1 1 calc R
C7 C 0.43711(13) 0.91376(18) 0.59050(12) 0.0437(5) Uani 1 1 d .
H7 H 0.4769 0.9732 0.6108 0.052 Uiso 1 1 calc R
C8 C 0.47145(12) 0.80253(17) 0.60264(11) 0.0349(4) Uani 1 1 d .
C9 C 0.41182(12) 0.71694(17) 0.57479(11) 0.0315(4) Uani 1 1 d .
H9 H 0.4344 0.6436 0.5797 0.038 Uiso 1 1 calc R
C10 C 0.31607(12) 0.73609(15) 0.53840(10) 0.0283(4) Uani 1 1 d .
C11 C 0.56825(13) 0.77783(17) 0.64402(12) 0.0377(5) Uani 1 1 d .
H11 H 0.5911 0.7064 0.6378 0.045 Uiso 1 1 calc R
C12 C 0.62571(13) 0.84934(18) 0.68961(11) 0.0414(5) Uani 1 1 d .
H12 H 0.6015 0.9200 0.6956 0.050 Uiso 1 1 calc R
C13 C 0.72254(13) 0.82965(18) 0.73135(11) 0.0390(5) Uani 1 1 d .
C14 C 0.77222(14) 0.73651(19) 0.71999(13) 0.0466(6) Uani 1 1 d .
H14 H 0.7429 0.6815 0.6846 0.056 Uiso 1 1 calc R
C15 C 0.86415(15) 0.7229(2) 0.75967(14) 0.0567(7) Uani 1 1 d .
H15 H 0.8967 0.6590 0.7513 0.068 Uiso 1 1 calc R
C16 C 0.90781(16) 0.8025(3) 0.81120(15) 0.0678(8) Uani 1 1 d .
H16 H 0.9705 0.7936 0.8379 0.081 Uiso 1 1 calc R
C17 C 0.86006(17) 0.8952(3) 0.82380(15) 0.0722(8) Uani 1 1 d .
H17 H 0.8899 0.9493 0.8598 0.087 Uiso 1 1 calc R
C18 C 0.76844(14) 0.9096(2) 0.78402(13) 0.0529(6) Uani 1 1 d .
H18 H 0.7367 0.9741 0.7926 0.064 Uiso 1 1 calc R
O19 O 0.27958(8) 0.54135(10) 0.53303(7) 0.0317(3) Uani 1 1 d .
Si20 Si 0.29724(3) 0.46636(5) 0.61532(3) 0.03480(14) Uani 1 1 d .
C21 C 0.37461(17) 0.5397(2) 0.69790(12) 0.0676(8) Uani 1 1 d .
H21A H 0.4363 0.5444 0.6895 0.101 Uiso 1 1 calc R
H21B H 0.3772 0.4993 0.7458 0.101 Uiso 1 1 calc R
H21C H 0.3510 0.6141 0.7019 0.101 Uiso 1 1 calc R
C22 C 0.18535(15) 0.4427(2) 0.64087(15) 0.0656(7) Uani 1 1 d .
H22A H 0.1537 0.5133 0.6410 0.098 Uiso 1 1 calc R
H22B H 0.1970 0.4092 0.6922 0.098 Uiso 1 1 calc R
H22C H 0.1468 0.3935 0.6027 0.098 Uiso 1 1 calc R
C23 C 0.34993(16) 0.33630(19) 0.58847(14) 0.0530(6) Uani 1 1 d .
C24 C 0.2866(2) 0.2837(2) 0.51587(19) 0.0795(9) Uani 1 1 d .
H24A H 0.3156 0.2170 0.5022 0.119 Uiso 1 1 calc R
H24B H 0.2764 0.3361 0.4729 0.119 Uiso 1 1 calc R
H24C H 0.2277 0.2646 0.5264 0.119 Uiso 1 1 calc R
C25 C 0.3651(3) 0.2540(3) 0.6566(2) 0.1081(13) Uani 1 1 d .
H25A H 0.3056 0.2291 0.6630 0.162 Uiso 1 1 calc R
H25B H 0.3993 0.2903 0.7041 0.162 Uiso 1 1 calc R
H25C H 0.4001 0.1905 0.6458 0.162 Uiso 1 1 calc R
C26 C 0.44315(17) 0.3634(3) 0.5710(2) 0.0877(10) Uani 1 1 d .
H26A H 0.4696 0.2961 0.5555 0.131 Uiso 1 1 calc R
H26B H 0.4852 0.3939 0.6173 0.131 Uiso 1 1 calc R
H26C H 0.4337 0.4174 0.5290 0.131 Uiso 1 1 calc R
C27 C 0.09007(13) 0.57174(18) 0.45533(13) 0.0460(5) Uani 1 1 d .
H27A H 0.1076 0.5161 0.4969 0.055 Uiso 1 1 calc R
H27B H 0.0282 0.5991 0.4555 0.055 Uiso 1 1 calc R
C28 C 0.08383(18) 0.5145(2) 0.37817(17) 0.0764(9) Uani 1 1 d .
H28A H 0.0641 0.5677 0.3360 0.115 Uiso 1 1 calc R
H28B H 0.0392 0.4543 0.3715 0.115 Uiso 1 1 calc R
H28C H 0.1442 0.4849 0.3774 0.115 Uiso 1 1 calc R
C29 C 0.03010(12) 0.80652(19) 0.41242(12) 0.0422(5) Uani 1 1 d .
H29A H 0.0294 0.8717 0.3791 0.051 Uiso 1 1 calc R
H29B H 0.0039 0.7437 0.3788 0.051 Uiso 1 1 calc R
C30 C -0.02955(13) 0.8297(2) 0.46865(14) 0.0556(6) Uani 1 1 d .
H30A H -0.0293 0.7651 0.5016 0.083 Uiso 1 1 calc R
H30B H -0.0926 0.8454 0.4394 0.083 Uiso 1 1 calc R
H30C H -0.0049 0.8933 0.5009 0.083 Uiso 1 1 calc R
O31 O 0.16095(9) 0.97567(11) 0.46759(8) 0.0410(3) Uani 1 1 d .
C32 C 0.17761(16) 1.0324(2) 0.40145(13) 0.0546(6) Uani 1 1 d .
H32A H 0.2439 1.0365 0.4064 0.082 Uiso 1 1 calc R
H32B H 0.1522 1.1070 0.3988 0.082 Uiso 1 1 calc R
H32C H 0.1481 0.9921 0.3542 0.082 Uiso 1 1 calc R
C33 C 0.33862(14) 0.82646(18) 0.37459(13) 0.0441(5) Uani 1 1 d .
O34 O 0.39354(12) 0.87514(14) 0.35240(11) 0.0702(5) Uani 1 1 d .
C35 C 0.17622(15) 0.7607(2) 0.31144(14) 0.0529(6) Uani 1 1 d .
O36 O 0.12874(13) 0.77281(19) 0.24936(10) 0.0891(7) Uani 1 1 d .
C37 C 0.30211(14) 0.61832(19) 0.38002(12) 0.0408(5) Uani 1 1 d .
O38 O 0.33182(12) 0.53540(14) 0.36459(10) 0.0612(5) Uani 1 1 d .

loop_
_atom_site_aniso_label
_atom_site_aniso_U_11
_atom_site_aniso_U_22
_atom_site_aniso_U_33
_atom_site_aniso_U_23
_atom_site_aniso_U_13
_atom_site_aniso_U_12
Cr 0.02843(16) 0.03541(19) 0.02923(17) -0.00085(14) 0.00610(12) 0.00059(13)
C1 0.0297(9) 0.0291(11) 0.0286(9) -0.0003(8) 0.0092(7) -0.0025(8)
C2 0.0268(9) 0.0364(12) 0.0331(10) -0.0039(9) 0.0066(7) -0.0053(8)
C3 0.0273(9) 0.0396(12) 0.0313(10) -0.0014(8) 0.0059(7) 0.0012(8)
C4 0.0331(10) 0.0328(11) 0.0314(10) -0.0006(8) 0.0092(8) 0.0042(8)
C5 0.0322(9) 0.0312(11) 0.0312(10) -0.0028(8) 0.0077(7) -0.0014(8)
C6 0.0402(11) 0.0267(11) 0.0484(12) 0.0000(9) 0.0025(9) -0.0017(9)
C7 0.0409(11) 0.0338(12) 0.0506(13) -0.0016(10) 0.0007(9) -0.0095(9)
C8 0.0300(9) 0.0329(11) 0.0386(11) 0.0023(9) 0.0025(8) -0.0063(9)
C9 0.0291(9) 0.0307(11) 0.0341(10) 0.0021(8) 0.0070(8) -0.0015(8)
C10 0.0275(9) 0.0299(11) 0.0276(9) -0.0002(8) 0.0069(7) -0.0019(8)
C11 0.0319(10) 0.0358(12) 0.0427(11) 0.0040(9) 0.0046(8) -0.0057(8)
C12 0.0369(10) 0.0399(12) 0.0433(12) 0.0042(10) 0.0025(9) -0.0045(9)
C13 0.0331(10) 0.0458(13) 0.0342(11) 0.0045(9) 0.0014(8) -0.0106(9)
C14 0.0378(11) 0.0529(15) 0.0445(13) -0.0004(11) 0.0017(9) -0.0090(10)
C15 0.0395(12) 0.0718(18) 0.0545(15) 0.0029(13) 0.0040(11) 0.0034(11)
C16 0.0349(12) 0.094(2) 0.0645(17) -0.0063(16) -0.0058(11) -0.0041(14)
C17 0.0500(14) 0.087(2) 0.0663(17) -0.0205(16) -0.0106(12) -0.0193(15)
C18 0.0426(12) 0.0589(16) 0.0521(14) -0.0070(12) 0.0024(10) -0.0054(11)
O19 0.0314(6) 0.0266(7) 0.0362(7) -0.0003(6) 0.0070(5) -0.0023(5)
Si20 0.0300(3) 0.0370(3) 0.0380(3) 0.0043(3) 0.0097(2) -0.0039(2)
C21 0.0783(17) 0.092(2) 0.0307(12) 0.0017(13) 0.0106(11) -0.0346(15)
C22 0.0487(13) 0.080(2) 0.0744(18) 0.0221(15) 0.0268(12) 0.0002(13)
C23 0.0582(14) 0.0413(14) 0.0615(15) 0.0127(12) 0.0188(11) 0.0126(11)
C24 0.098(2) 0.0463(16) 0.097(2) -0.0191(16) 0.0293(18) -0.0032(15)
C25 0.154(3) 0.070(2) 0.104(3) 0.044(2) 0.038(2) 0.053(2)
C26 0.0583(16) 0.097(3) 0.115(3) -0.001(2) 0.0354(16) 0.0281(16)
C27 0.0315(10) 0.0431(13) 0.0587(14) 0.0019(11) 0.0022(9) -0.0088(9)
C28 0.0599(15) 0.071(2) 0.098(2) -0.0441(17) 0.0202(14) -0.0253(14)
C29 0.0278(10) 0.0470(13) 0.0476(12) 0.0006(10) 0.0019(8) 0.0040(9)
C30 0.0340(11) 0.0644(17) 0.0698(16) -0.0033(13) 0.0154(10) 0.0057(11)
O31 0.0419(7) 0.0319(8) 0.0478(9) 0.0035(7) 0.0088(6) 0.0083(6)
C32 0.0627(14) 0.0434(14) 0.0562(15) 0.0176(12) 0.0123(11) 0.0111(11)
C33 0.0448(11) 0.0391(13) 0.0516(13) 0.0040(11) 0.0181(10) 0.0034(10)
O34 0.0725(11) 0.0544(12) 0.0972(14) 0.0094(10) 0.0464(10) -0.0111(9)
C35 0.0462(12) 0.0712(18) 0.0395(12) -0.0055(12) 0.0070(10) 0.0145(12)
O36 0.0791(13) 0.1374(19) 0.0373(10) -0.0072(10) -0.0105(9) 0.0385(12)
C37 0.0458(11) 0.0432(13) 0.0374(11) -0.0023(10) 0.0177(9) -0.0011(10)
O38 0.0781(11) 0.0501(11) 0.0640(11) -0.0122(9) 0.0339(9) 0.0092(9)

loop_
_atom_type_symbol
_atom_type_description
_atom_type_scat_dispersion_real
_atom_type_scat_dispersion_imag
_atom_type_scat_source
C C 0.0033 0.0016 'International Tables Vol C Tables 4.2.6.8 and 6.1.1.4'
H H 0.0000 0.0000 'International Tables Vol C Tables 4.2.6.8 and 6.1.1.4'
O O 0.0106 0.0060 'International Tables Vol C Tables 4.2.6.8 and 6.1.1.4'
Si Si 0.0817 0.0704 'International Tables Vol C Tables 4.2.6.8 and 6.1.1.4'
Cr Cr 0.3209 0.6236 'International Tables Vol C Tables 4.2.6.8 and 6.1.1.4'

loop_
_geom_angle_atom_site_label_1
_geom_angle_atom_site_label_2
_geom_angle_atom_site_label_3
_geom_angle
C35 Cr C37 91.04(10)
C35 Cr C33 87.39(11)
C37 Cr C33 89.13(9)
C35 Cr C3 87.53(9)
C37 Cr C3 133.38(8)
C33 Cr C3 137.25(9)
C35 Cr C1 135.95(9)
C37 Cr C1 83.70(8)
C33 Cr C1 135.97(8)
C3 Cr C1 66.25(7)
C35 Cr C2 102.21(9)
C37 Cr C2 98.72(8)
C33 Cr C2 167.41(8)
C3 Cr C2 37.04(7)
C1 Cr C2 36.74(6)
C35 Cr C10 166.41(9)
C37 Cr C10 98.44(8)
C33 Cr C10 102.40(8)
C3 Cr C10 78.88(7)
C1 Cr C10 37.03(6)
C2 Cr C10 66.85(6)
C35 Cr C4 102.73(9)
C37 Cr C4 160.98(8)
C33 Cr C4 104.36(9)
C3 Cr C4 36.48(7)
C1 Cr C4 77.28(7)
C2 Cr C4 65.83(7)
C10 Cr C4 65.94(7)
C35 Cr C5 135.83(9)
C37 Cr C5 133.01(8)
C33 Cr C5 89.89(8)
C3 Cr C5 65.61(7)
C1 Cr C5 65.37(7)
C2 Cr C5 77.56(7)
C10 Cr C5 36.51(6)
C4 Cr C5 36.09(6)
O19 C1 C2 119.56(15)
O19 C1 C10 119.11(15)
C2 C1 C10 121.28(17)
O19 C1 Cr 127.34(12)
C2 C1 Cr 71.77(10)
C10 C1 Cr 71.71(10)
C1 C2 C3 118.86(16)
C1 C2 C27 119.31(17)
C3 C2 C27 121.79(16)
C1 C2 Cr 71.49(10)
C3 C2 Cr 70.59(10)
C27 C2 Cr 131.51(14)
C4 C3 C2 120.17(16)
C4 C3 C29 118.94(18)
C2 C3 C29 120.78(17)
C4 C3 Cr 72.93(11)
C2 C3 Cr 72.37(10)
C29 C3 Cr 130.07(13)
O31 C4 C3 119.25(15)
O31 C4 C5 119.31(16)
C3 C4 C5 121.17(17)
O31 C4 Cr 134.00(13)
C3 C4 Cr 70.59(11)
C5 C4 Cr 73.56(11)
C4 C5 C10 119.69(16)
C4 C5 C6 122.58(18)
C10 C5 C6 117.73(16)
C4 C5 Cr 70.35(10)
C10 C5 Cr 69.99(10)
C6 C5 Cr 132.38(14)
C7 C6 C5 121.09(19)
C6 C7 C8 121.78(18)
C9 C8 C7 118.34(17)
C9 C8 C11 119.53(18)
C7 C8 C11 122.13(17)
C8 C9 C10 121.71(18)
C5 C10 C9 118.92(16)
C5 C10 C1 118.61(15)
C9 C10 C1 122.47(16)
C5 C10 Cr 73.50(10)
C9 C10 Cr 125.68(13)
C1 C10 Cr 71.26(10)
C12 C11 C8 124.7(2)
C11 C12 C13 127.0(2)
C14 C13 C18 117.74(18)
C14 C13 C12 123.50(18)
C18 C13 C12 118.7(2)
C15 C14 C13 121.3(2)
C16 C15 C14 120.0(2)
C15 C16 C17 119.9(2)
C16 C17 C18 120.4(2)
C17 C18 C13 120.7(2)
C1 O19 Si20 131.74(12)
O19 Si20 C21 111.22(10)
O19 Si20 C22 109.91(9)
C21 Si20 C22 107.47(12)
O19 Si20 C23 102.29(9)
C21 Si20 C23 112.62(13)
C22 Si20 C23 113.32(12)
C24 C23 C25 109.4(2)
C24 C23 C26 108.4(2)
C25 C23 C26 109.6(2)
C24 C23 Si20 110.60(17)
C25 C23 Si20 109.2(2)
C26 C23 Si20 109.55(18)
C28 C27 C2 116.19(19)
C30 C29 C3 111.67(17)
C4 O31 C32 116.93(15)
O34 C33 Cr 178.4(2)
O36 C35 Cr 178.3(2)
O38 C37 Cr 176.63(19)

loop_
_geom_bond_atom_site_label_1
_geom_bond_atom_site_label_2
_geom_bond_distance
Cr C35 1.820(2)
Cr C37 1.827(2)
Cr C33 1.832(2)
Cr C3 2.2268(18)
Cr C1 2.2465(18)
Cr C2 2.2501(18)
Cr C10 2.2525(18)
Cr C4 2.2570(19)
Cr C5 2.2985(18)
C1 O19 1.355(2)
C1 C2 1.417(2)
C1 C10 1.429(2)
C2 C3 1.422(3)
C2 C27 1.519(3)
C3 C4 1.404(3)
C3 C29 1.519(2)
C4 O31 1.377(2)
C4 C5 1.412(2)
C5 C10 1.426(3)
C5 C6 1.436(3)
C6 C7 1.347(3)
C7 C8 1.428(3)
C8 C9 1.368(3)
C8 C11 1.474(3)
C9 C10 1.428(2)
C11 C12 1.332(3)
C12 C13 1.465(3)
C13 C14 1.385(3)
C13 C18 1.393(3)
C14 C15 1.382(3)
C15 C16 1.368(4)
C16 C17 1.370(4)
C17 C18 1.380(3)
O19 Si20 1.6771(13)
Si20 C21 1.842(2)
Si20 C22 1.856(2)
Si20 C23 1.864(2)
C23 C24 1.527(4)
C23 C25 1.532(4)
C23 C26 1.532(3)
C27 C28 1.512(3)
C29 C30 1.518(3)
O31 C32 1.430(2)
C33 O34 1.153(2)
C35 O36 1.157(3)
C37 O38 1.151(2)

loop_
_geom_torsion_atom_site_label_1
_geom_torsion_atom_site_label_2
_geom_torsion_atom_site_label_3
_geom_torsion_atom_site_label_4
_geom_torsion
C35 Cr C1 O19 84.91(18)
C37 Cr C1 O19 -0.05(15)
C33 Cr C1 O19 -82.23(18)
C3 Cr C1 O19 143.42(16)
C2 Cr C1 O19 113.70(19)
C10 Cr C1 O19 -113.10(18)
C4 Cr C1 O19 -179.84(15)
C5 Cr C1 O19 -143.72(15)
C35 Cr C1 C2 -28.80(17)
C37 Cr C1 C2 -113.75(12)
C33 Cr C1 C2 164.07(13)
C3 Cr C1 C2 29.71(10)
C10 Cr C1 C2 133.20(16)
C4 Cr C1 C2 66.46(11)
C5 Cr C1 C2 102.58(12)
C35 Cr C1 C10 -162.00(13)
C37 Cr C1 C10 113.05(12)
C33 Cr C1 C10 30.87(16)
C3 Cr C1 C10 -103.49(12)
C2 Cr C1 C10 -133.20(16)
C4 Cr C1 C10 -66.74(11)
C5 Cr C1 C10 -30.62(10)
O19 C1 C2 C3 -177.40(16)
C10 C1 C2 C3 -0.1(3)
Cr C1 C2 C3 -54.22(15)
O19 C1 C2 C27 4.7(3)
C10 C1 C2 C27 -178.07(18)
Cr C1 C2 C27 127.85(18)
O19 C1 C2 Cr -123.19(16)
C10 C1 C2 Cr 54.08(15)
C35 Cr C2 C1 159.96(12)
C37 Cr C2 C1 66.98(12)
C33 Cr C2 C1 -61.1(4)
C3 Cr C2 C1 -131.12(15)
C10 Cr C2 C1 -28.52(10)
C4 Cr C2 C1 -101.41(11)
C5 Cr C2 C1 -65.31(11)
C35 Cr C2 C3 -68.92(12)
C37 Cr C2 C3 -161.89(11)
C33 Cr C2 C3 70.1(4)
C1 Cr C2 C3 131.12(15)
C10 Cr C2 C3 102.61(11)
C4 Cr C2 C3 29.71(10)
C5 Cr C2 C3 65.82(11)
C35 Cr C2 C27 46.8(2)
C37 Cr C2 C27 -46.17(19)
C33 Cr C2 C27 -174.2(3)
C3 Cr C2 C27 115.7(2)
C1 Cr C2 C27 -113.2(2)
C10 Cr C2 C27 -141.67(19)
C4 Cr C2 C27 145.44(19)
C5 Cr C2 C27 -178.46(19)
C1 C2 C3 C4 -2.6(3)
C27 C2 C3 C4 175.28(18)
Cr C2 C3 C4 -57.26(16)
C1 C2 C3 C29 -178.70(17)
C27 C2 C3 C29 -0.8(3)
Cr C2 C3 C29 126.65(17)
C1 C2 C3 Cr 54.65(15)
C27 C2 C3 Cr -127.47(18)
C35 Cr C3 C4 -115.42(13)
C37 Cr C3 C4 155.48(12)
C33 Cr C3 C4 -31.95(17)
C1 Cr C3 C4 100.98(12)
C2 Cr C3 C4 130.47(16)
C10 Cr C3 C4 64.34(11)
C5 Cr C3 C4 28.46(10)
C35 Cr C3 C2 114.10(12)
C37 Cr C3 C2 25.01(15)
C33 Cr C3 C2 -162.43(12)
C1 Cr C3 C2 -29.49(10)
C10 Cr C3 C2 -66.14(10)
C4 Cr C3 C2 -130.47(16)
C5 Cr C3 C2 -102.01(11)
C35 Cr C3 C29 -1.6(2)
C37 Cr C3 C29 -90.7(2)
C33 Cr C3 C29 81.8(2)
C1 Cr C3 C29 -145.2(2)
C2 Cr C3 C29 -115.7(2)
C10 Cr C3 C29 178.1(2)
C4 Cr C3 C29 113.8(2)
C5 Cr C3 C29 142.2(2)
C2 C3 C4 O31 -172.71(16)
C29 C3 C4 O31 3.5(3)
Cr C3 C4 O31 130.31(16)
C2 C3 C4 C5 1.3(3)
C29 C3 C4 C5 177.47(17)
Cr C3 C4 C5 -55.68(16)
C2 C3 C4 Cr 56.99(16)
C29 C3 C4 Cr -126.85(17)
C35 Cr C4 O31 -44.66(19)
C37 Cr C4 O31 179.9(2)
C33 Cr C4 O31 45.89(19)
C3 Cr C4 O31 -112.3(2)
C1 Cr C4 O31 -179.44(18)
C2 Cr C4 O31 -142.48(18)
C10 Cr C4 O31 143.27(19)
C5 Cr C4 O31 115.1(2)
C35 Cr C4 C3 67.68(13)
C37 Cr C4 C3 -67.8(3)
C33 Cr C4 C3 158.23(12)
C1 Cr C4 C3 -67.10(11)
C2 Cr C4 C3 -30.15(10)
C10 Cr C4 C3 -104.39(12)
C5 Cr C4 C3 -132.54(17)
C35 Cr C4 C5 -159.78(13)
C37 Cr C4 C5 64.8(3)
C33 Cr C4 C5 -69.23(13)
C3 Cr C4 C5 132.54(17)
C1 Cr C4 C5 65.44(11)
C2 Cr C4 C5 102.39(12)
C10 Cr C4 C5 28.15(10)
O31 C4 C5 C10 176.77(16)
C3 C4 C5 C10 2.8(3)
Cr C4 C5 C10 -51.55(15)
O31 C4 C5 C6 -3.3(3)
C3 C4 C5 C6 -177.29(18)
Cr C4 C5 C6 128.41(18)
O31 C4 C5 Cr -131.68(17)
C3 C4 C5 Cr 54.31(16)
C35 Cr C5 C4 28.94(18)
C37 Cr C5 C4 -156.22(13)
C33 Cr C5 C4 115.07(12)
C3 Cr C5 C4 -28.75(11)
C1 Cr C5 C4 -102.58(12)
C2 Cr C5 C4 -65.85(11)
C10 Cr C5 C4 -133.61(16)
C35 Cr C5 C10 162.55(14)
C37 Cr C5 C10 -22.61(15)
C33 Cr C5 C10 -111.32(12)
C3 Cr C5 C10 104.87(12)
C1 Cr C5 C10 31.04(10)
C2 Cr C5 C10 67.76(10)
C4 Cr C5 C10 133.61(16)
C35 Cr C5 C6 -87.7(2)
C37 Cr C5 C6 87.2(2)
C33 Cr C5 C6 -1.56(19)
C3 Cr C5 C6 -145.4(2)
C1 Cr C5 C6 140.8(2)
C2 Cr C5 C6 177.5(2)
C10 Cr C5 C6 109.8(2)
C4 Cr C5 C6 -116.6(2)
C4 C5 C6 C7 -179.1(2)
C10 C5 C6 C7 0.9(3)
Cr C5 C6 C7 -86.6(2)
C5 C6 C7 C8 3.3(3)
C6 C7 C8 C9 -1.9(3)
C6 C7 C8 C11 178.2(2)
C7 C8 C9 C10 -3.7(3)
C11 C8 C9 C10 176.25(18)
C4 C5 C10 C9 173.81(17)
C6 C5 C10 C9 -6.1(3)
Cr C5 C10 C9 122.09(17)
C4 C5 C10 C1 -5.4(3)
C6 C5 C10 C1 174.66(17)
Cr C5 C10 C1 -57.09(15)
C4 C5 C10 Cr 51.71(16)
C6 C5 C10 Cr -128.24(17)
C8 C9 C10 C5 7.7(3)
C8 C9 C10 C1 -173.14(18)
C8 C9 C10 Cr 97.5(2)
O19 C1 C10 C5 -178.61(15)
C2 C1 C10 C5 4.1(3)
Cr C1 C10 C5 58.22(15)
O19 C1 C10 C9 2.2(3)
C2 C1 C10 C9 -175.04(17)
Cr C1 C10 C9 -120.94(18)
O19 C1 C10 Cr 123.17(16)
C2 C1 C10 Cr -54.10(15)
C35 Cr C10 C5 -62.8(4)
C37 Cr C10 C5 163.49(11)
C33 Cr C10 C5 72.52(12)
C3 Cr C10 C5 -63.78(11)
C1 Cr C10 C5 -128.90(15)
C2 Cr C10 C5 -100.58(11)
C4 Cr C10 C5 -27.85(10)
C35 Cr C10 C9 -176.9(4)
C37 Cr C10 C9 49.40(17)
C33 Cr C10 C9 -41.57(17)
C3 Cr C10 C9 -177.87(17)
C1 Cr C10 C9 117.0(2)
C2 Cr C10 C9 145.33(18)
C4 Cr C10 C9 -141.94(18)
C5 Cr C10 C9 -114.1(2)
C35 Cr C10 C1 66.1(4)
C37 Cr C10 C1 -67.61(12)
C33 Cr C10 C1 -158.59(11)
C3 Cr C10 C1 65.11(11)
C2 Cr C10 C1 28.31(10)
C4 Cr C10 C1 101.05(11)
C5 Cr C10 C1 128.90(15)
C9 C8 C11 C12 -162.7(2)
C7 C8 C11 C12 17.2(3)
C8 C11 C12 C13 -179.32(19)
C11 C12 C13 C14 9.5(3)
C11 C12 C13 C18 -172.1(2)
C18 C13 C14 C15 0.2(3)
C12 C13 C14 C15 178.6(2)
C13 C14 C15 C16 -0.1(4)
C14 C15 C16 C17 0.5(4)
C15 C16 C17 C18 -0.9(4)
C16 C17 C18 C13 1.0(4)
C14 C13 C18 C17 -0.6(3)
C12 C13 C18 C17 -179.1(2)
C2 C1 O19 Si20 -102.00(18)
C10 C1 O19 Si20 80.7(2)
Cr C1 O19 Si20 169.13(8)
C1 O19 Si20 C21 -52.88(18)
C1 O19 Si20 C22 66.01(17)
C1 O19 Si20 C23 -173.34(15)
O19 Si20 C23 C24 -55.94(19)
C21 Si20 C23 C24 -175.42(18)
C22 Si20 C23 C24 62.3(2)
O19 Si20 C23 C25 -176.4(2)
C21 Si20 C23 C25 64.1(2)
C22 Si20 C23 C25 -58.2(2)
O19 Si20 C23 C26 63.55(19)
C21 Si20 C23 C26 -55.9(2)
C22 Si20 C23 C26 -178.19(18)
C1 C2 C27 C28 -90.1(2)
C3 C2 C27 C28 92.1(2)
Cr C2 C27 C28 0.5(3)
C4 C3 C29 C30 -85.6(2)
C2 C3 C29 C30 90.6(2)
Cr C3 C29 C30 -177.13(16)
C3 C4 O31 C32 -99.4(2)
C5 C4 O31 C32 86.5(2)
Cr C4 O31 C32 -8.7(2)
C35 Cr C33 O34 -87(8)
C37 Cr C33 O34 4(8)
C3 Cr C33 O34 -170(100)
C1 Cr C33 O34 84(8)
C2 Cr C33 O34 133(8)
C10 Cr C33 O34 103(8)
C4 Cr C33 O34 171(8)
C5 Cr C33 O34 137(8)
C37 Cr C35 O36 -121(8)
C33 Cr C35 O36 -32(8)
C3 Cr C35 O36 106(8)
C1 Cr C35 O36 157(8)
C2 Cr C35 O36 140(8)
C10 Cr C35 O36 105(8)
C4 Cr C35 O36 72(8)
C5 Cr C35 O36 55(8)
C35 Cr C37 O38 -119(3)
C33 Cr C37 O38 154(3)
C3 Cr C37 O38 -32(3)
C1 Cr C37 O38 17(3)
C2 Cr C37 O38 -17(3)
C10 Cr C37 O38 51(3)
C4 Cr C37 O38 18(3)
C5 Cr C37 O38 64(3)
